data_4081792
loop_
_publ_author_name
'Uhl, Werner'
'Tannert, Jens'
'Layh, Marcus'
'Hepp, Alexander'
'Grimme, Stefan'
'Risthaus, Tobias'

_publ_section_title
;
 Cooperative Ge--N Bond Activation in Hydrogallation Products of
 Alkynyl(diethylamino)germanes (Et2N)nGe(C\\tb CtBu)4--n
;
_journal_issue 22
_journal_name_full Organometallics
_journal_page_first 6770
_journal_paper_doi 10.1021/om400543v
_journal_volume 32
_journal_year 2013
_chemical_formula_sum 'C33 H56.5 F2.5 Ga Ge N'
_chemical_formula_weight 657.10
_chemical_name_systematic
; 
 ? 
;
_space_group_IT_number 2
_symmetry_cell_setting triclinic
_symmetry_space_group_name_Hall '-P 1'
_symmetry_space_group_name_H-M 'P -1'
_atom_sites_solution_hydrogens geom
_atom_sites_solution_primary direct
_atom_sites_solution_secondary difmap
_audit_creation_method SHELXL-97
_cell_angle_alpha 90.02(3)
_cell_angle_beta 98.17(3)
_cell_angle_gamma 99.47(3)
_cell_formula_units_Z 2
_cell_length_a 9.890(2)
_cell_length_b 10.935(2)
_cell_length_c 17.134(3)
_cell_measurement_reflns_used 29450
_cell_measurement_temperature 153(2)
_cell_measurement_theta_max 28.39
_cell_measurement_theta_min 1.88
_cell_volume 1808.7(6)
_computing_cell_refinement 'Bruker FRAMBO'
_computing_data_collection 'Bruker FRAMBO'
_computing_data_reduction 'Bruker SAINT'
_computing_molecular_graphics 'Bruker SHELXTL'
_computing_publication_material 'Bruker SHELXTL'
_computing_structure_refinement 'SHELXL-97 (Sheldrick, 1997)'
_computing_structure_solution 'SHELXS-97 (Sheldrick, 1990)'
_diffrn_ambient_temperature 153(2)
_diffrn_measured_fraction_theta_full 0.989
_diffrn_measured_fraction_theta_max 0.989
_diffrn_measurement_device_type 'imaging plate detector'
_diffrn_measurement_method 'omega scans'
_diffrn_radiation_monochromator graphite
_diffrn_radiation_source 'fine-focus sealed tube'
_diffrn_radiation_type MoK\a
_diffrn_radiation_wavelength 0.71073
_diffrn_reflns_av_R_equivalents 0.0000
_diffrn_reflns_av_sigmaI/netI 0.0257
_diffrn_reflns_limit_h_max 12
_diffrn_reflns_limit_h_min -13
_diffrn_reflns_limit_k_max 14
_diffrn_reflns_limit_k_min -14
_diffrn_reflns_limit_l_max 22
_diffrn_reflns_limit_l_min 0
_diffrn_reflns_number 8601
_diffrn_reflns_theta_full 27.96
_diffrn_reflns_theta_max 27.96
_diffrn_reflns_theta_min 1.89
_exptl_absorpt_coefficient_mu 1.608
_exptl_absorpt_correction_T_max 0.7288
_exptl_absorpt_correction_T_min 0.4307
_exptl_absorpt_correction_type numerical
_exptl_absorpt_process_details SADABS
_exptl_crystal_colour colourless
_exptl_crystal_density_diffrn 1.207
_exptl_crystal_density_method 'not measured'
_exptl_crystal_description plate
_exptl_crystal_F_000 694
_exptl_crystal_size_max 0.63
_exptl_crystal_size_mid 0.55
_exptl_crystal_size_min 0.21
_refine_diff_density_max 1.341
_refine_diff_density_min -0.730
_refine_diff_density_rms 0.094
_refine_ls_extinction_method none
_refine_ls_goodness_of_fit_ref 1.005
_refine_ls_hydrogen_treatment constr
_refine_ls_matrix_type full
_refine_ls_number_parameters 347
_refine_ls_number_reflns 8601
_refine_ls_number_restraints 19
_refine_ls_restrained_S_all 1.048
_refine_ls_R_factor_all 0.0534
_refine_ls_R_factor_gt 0.0429
_refine_ls_shift/su_max 0.001
_refine_ls_shift/su_mean 0.000
_refine_ls_structure_factor_coef Fsqd
_refine_ls_weighting_details 'calc w=1/[\s^2^(Fo^2^)+(0.0923P)^2^+0.0000P] where P=(Fo^2^+2Fc^2^)/3'
_refine_ls_weighting_scheme calc
_refine_ls_wR_factor_gt 0.1200
_refine_ls_wR_factor_ref 0.1240
_reflns_number_gt 6879
_reflns_number_total 8601
_reflns_threshold_expression >2sigma(I)
_cod_data_source_file om400543v_si_002.cif
_cod_data_source_block sad
_cod_original_sg_symbol_H-M P-1
_cod_original_formula_sum 'C33 H56.50 F2.50 Ga Ge N'
_cod_database_code 4081792

loop_
_symmetry_equiv_pos_as_xyz
'x, y, z'
'-x, -y, -z'

loop_
_atom_site_label
_atom_site_type_symbol
_atom_site_fract_x
_atom_site_fract_y
_atom_site_fract_z
_atom_site_U_iso_or_equiv
_atom_site_adp_type
_atom_site_occupancy
_atom_site_symmetry_multiplicity
_atom_site_calc_flag
_atom_site_refinement_flags
Ge1 Ge 0.35860(3) 0.30151(2) 0.211347(16) 0.02045(9) Uani 1 1 d .
C11 C 0.4063(3) 0.2937(3) 0.10829(17) 0.0277(5) Uani 1 1 d .
C12 C 0.4196(3) 0.2871(3) 0.04026(18) 0.0275(5) Uani 1 1 d .
C13 C 0.4312(3) 0.2778(3) -0.04417(17) 0.0288(6) Uani 1 1 d .
C14 C 0.3941(4) 0.1415(3) -0.0715(2) 0.0448(8) Uani 1 1 d .
H14A H 0.4592 0.0952 -0.0435 0.054 Uiso 1 1 calc R
H14B H 0.3974 0.1353 -0.1270 0.054 Uiso 1 1 calc R
H14C H 0.3025 0.1086 -0.0610 0.054 Uiso 1 1 calc R
C15 C 0.5774(4) 0.3333(4) -0.0588(2) 0.0487(9) Uani 1 1 d .
H15A H 0.5998 0.4173 -0.0389 0.058 Uiso 1 1 calc R
H15B H 0.5818 0.3319 -0.1144 0.058 Uiso 1 1 calc R
H15C H 0.6424 0.2855 -0.0323 0.058 Uiso 1 1 calc R
C16 C 0.3288(4) 0.3526(4) -0.0906(2) 0.0483(9) Uani 1 1 d .
H16A H 0.2368 0.3219 -0.0800 0.058 Uiso 1 1 calc R
H16B H 0.3321 0.3439 -0.1460 0.058 Uiso 1 1 calc R
H16C H 0.3538 0.4385 -0.0748 0.058 Uiso 1 1 calc R
C21 C 0.4617(3) 0.4469(3) 0.26440(18) 0.0283(6) Uani 1 1 d .
C22 C 0.5258(3) 0.5351(3) 0.30201(17) 0.0270(5) Uani 1 1 d .
C23 C 0.6043(3) 0.6406(3) 0.35178(19) 0.0337(6) Uani 1 1 d .
C24 C 0.5880(6) 0.6126(5) 0.4371(3) 0.0729(15) Uani 1 1 d .
H24A H 0.4933 0.6114 0.4443 0.088 Uiso 1 1 calc R
H24B H 0.6467 0.6756 0.4710 0.088 Uiso 1 1 calc R
H24C H 0.6136 0.5333 0.4498 0.088 Uiso 1 1 calc R
C25 C 0.7607(4) 0.6513(5) 0.3440(3) 0.0610(11) Uani 1 1 d .
H25A H 0.7909 0.5739 0.3573 0.073 Uiso 1 1 calc R
H25B H 0.8135 0.7158 0.3791 0.073 Uiso 1 1 calc R
H25C H 0.7741 0.6708 0.2907 0.073 Uiso 1 1 calc R
C26 C 0.5571(7) 0.7585(4) 0.3254(4) 0.086(2) Uani 1 1 d .
H26A H 0.5657 0.7697 0.2707 0.103 Uiso 1 1 calc R
H26B H 0.6131 0.8268 0.3560 0.103 Uiso 1 1 calc R
H26C H 0.4620 0.7548 0.3326 0.103 Uiso 1 1 calc R
C31 C 0.1689(3) 0.2435(2) 0.22293(16) 0.0225(5) Uani 1 1 d .
C32 C 0.0528(3) 0.2893(3) 0.20060(17) 0.0256(5) Uani 1 1 d .
H32 H -0.0289 0.2383 0.2141 0.031 Uiso 1 1 calc R
C33 C 0.0247(3) 0.4062(3) 0.15807(18) 0.0297(6) Uani 1 1 d .
C34 C -0.0424(4) 0.4832(4) 0.2113(3) 0.0491(9) Uani 1 1 d .
H34A H -0.1227 0.4331 0.2270 0.059 Uiso 1 1 calc R
H34B H -0.0693 0.5532 0.1831 0.059 Uiso 1 1 calc R
H34C H 0.0227 0.5117 0.2573 0.059 Uiso 1 1 calc R
C35 C -0.0796(4) 0.3659(4) 0.0842(2) 0.0510(9) Uani 1 1 d .
H35A H -0.0378 0.3206 0.0489 0.061 Uiso 1 1 calc R
H35B H -0.1068 0.4378 0.0586 0.061 Uiso 1 1 calc R
H35C H -0.1596 0.3139 0.0989 0.061 Uiso 1 1 calc R
C36 C 0.1536(3) 0.4841(3) 0.1345(2) 0.0380(7) Uani 1 1 d .
H36A H 0.2185 0.5105 0.1810 0.046 Uiso 1 1 calc R
H36B H 0.1290 0.5555 0.1070 0.046 Uiso 1 1 calc R
H36C H 0.1950 0.4356 0.1008 0.046 Uiso 1 1 calc R
Ga1 Ga 0.19544(3) 0.07394(2) 0.262028(17) 0.02218(9) Uani 1 1 d .
C01 C 0.1502(3) -0.0556(3) 0.1734(2) 0.0359(7) Uani 1 1 d .
C011 C 0.2278(5) -0.1641(3) 0.1887(3) 0.0541(10) Uani 1 1 d .
H01A H 0.1933 -0.2273 0.1486 0.065 Uiso 1 1 calc R
H01B H 0.2144 -0.1972 0.2394 0.065 Uiso 1 1 calc R
H01C H 0.3248 -0.1363 0.1877 0.065 Uiso 1 1 calc R
C012 C 0.1760(4) -0.0007(4) 0.0938(2) 0.0497(9) Uani 1 1 d .
H01D H 0.2734 0.0278 0.0947 0.060 Uiso 1 1 calc R
H01E H 0.1268 0.0676 0.0837 0.060 Uiso 1 1 calc R
H01F H 0.1441 -0.0631 0.0529 0.060 Uiso 1 1 calc R
C013 C -0.0051(4) -0.1061(4) 0.1665(3) 0.0571(11) Uani 1 1 d .
H01G H -0.0325 -0.1613 0.1214 0.068 Uiso 1 1 calc R
H01H H -0.0562 -0.0385 0.1606 0.068 Uiso 1 1 calc R
H01I H -0.0238 -0.1503 0.2133 0.068 Uiso 1 1 calc R
C02 C 0.1246(3) 0.0284(3) 0.36554(19) 0.0331(6) Uani 1 1 d .
C021 C -0.0308(4) 0.0375(4) 0.3478(2) 0.0441(8) Uani 1 1 d .
H02A H -0.0721 0.0235 0.3952 0.053 Uiso 1 1 calc R
H02B H -0.0759 -0.0238 0.3084 0.053 Uiso 1 1 calc R
H02C H -0.0411 0.1186 0.3290 0.053 Uiso 1 1 calc R
C022 C 0.1861(4) 0.1189(4) 0.4341(2) 0.0444(8) Uani 1 1 d .
H02D H 0.1303 0.1049 0.4758 0.053 Uiso 1 1 calc R
H02E H 0.1878 0.2024 0.4165 0.053 Uiso 1 1 calc R
H02F H 0.2787 0.1064 0.4532 0.053 Uiso 1 1 calc R
C023 C 0.1385(4) -0.1034(3) 0.3915(2) 0.0475(9) Uani 1 1 d .
H02G H 0.2347 -0.1107 0.4021 0.057 Uiso 1 1 calc R
H02H H 0.0927 -0.1615 0.3503 0.057 Uiso 1 1 calc R
H02I H 0.0967 -0.1206 0.4384 0.057 Uiso 1 1 calc R
N1 N 0.4187(2) 0.1613(2) 0.26778(14) 0.0232(4) Uani 1 1 d .
C41 C 0.5100(3) 0.0953(3) 0.2270(2) 0.0309(6) Uani 1 1 d .
H41A H 0.4660 0.0755 0.1739 0.037 Uiso 1 1 calc R
H41B H 0.5182 0.0185 0.2529 0.037 Uiso 1 1 calc R
C42 C 0.6548(3) 0.1669(4) 0.2245(3) 0.0455(8) Uani 1 1 d .
H42A H 0.6484 0.2436 0.1981 0.055 Uiso 1 1 calc R
H42B H 0.7056 0.1183 0.1964 0.055 Uiso 1 1 calc R
H42C H 0.7018 0.1839 0.2773 0.055 Uiso 1 1 calc R
C51 C 0.4833(3) 0.1995(3) 0.35006(18) 0.0314(6) Uani 1 1 d .
H51A H 0.4192 0.2371 0.3753 0.038 Uiso 1 1 calc R
H51B H 0.5642 0.2608 0.3483 0.038 Uiso 1 1 calc R
C52 C 0.5241(4) 0.0920(3) 0.3991(2) 0.0422(8) Uani 1 1 d .
H52A H 0.4504 0.0222 0.3906 0.051 Uiso 1 1 calc R
H52B H 0.5411 0.1162 0.4539 0.051 Uiso 1 1 calc R
H52C H 0.6066 0.0697 0.3837 0.051 Uiso 1 1 calc R
C1 C 0.0299(6) 0.5765(5) 0.5447(3) 0.061(2) Uiso 0.50 1 d PGD
C2 C 0.1315(5) 0.5887(5) 0.4956(3) 0.0453(16) Uiso 0.50 1 d PGD
C3 C 0.1225(6) 0.5033(6) 0.4342(4) 0.085(3) Uiso 0.50 1 d PGD
C4 C 0.0118(7) 0.4056(6) 0.4219(4) 0.080(3) Uiso 0.50 1 d PGD
H4A H 0.0072 0.3474 0.3790 0.096 Uiso 0.50 1 d P
C5 C -0.0898(6) 0.3934(5) 0.4710(4) 0.057(2) Uiso 0.50 1 d PGD
C6 C -0.0808(6) 0.4788(6) 0.5324(4) 0.083(3) Uiso 0.50 1 d PGD
F1 F 0.0589(11) 0.6658(8) 0.6003(5) 0.135(3) Uiso 0.50 1 d PD
F2 F 0.2431(7) 0.6676(6) 0.5051(4) 0.0841(18) Uiso 0.50 1 d PD
F3 F 0.2093(11) 0.4978(11) 0.3886(6) 0.150(4) Uiso 0.50 1 d PD
F5 F -0.1790(9) 0.2937(8) 0.4506(6) 0.123(3) Uiso 0.50 1 d PD
F6 F -0.1786(15) 0.4406(15) 0.5758(9) 0.222(7) Uiso 0.50 1 d PD

loop_
_atom_site_aniso_label
_atom_site_aniso_U_11
_atom_site_aniso_U_22
_atom_site_aniso_U_33
_atom_site_aniso_U_23
_atom_site_aniso_U_13
_atom_site_aniso_U_12
Ge1 0.01778(14) 0.01864(14) 0.02373(15) 0.00032(10) 0.00336(10) -0.00077(9)
C11 0.0249(13) 0.0285(13) 0.0291(14) 0.0014(11) 0.0068(11) 0.0004(10)
C12 0.0227(12) 0.0259(13) 0.0327(14) -0.0006(11) 0.0046(11) 0.0006(10)
C13 0.0272(13) 0.0311(14) 0.0274(13) -0.0013(11) 0.0045(11) 0.0018(11)
C14 0.061(2) 0.0367(17) 0.0364(17) -0.0073(14) 0.0070(16) 0.0069(16)
C15 0.0367(18) 0.071(3) 0.0365(17) -0.0081(17) 0.0153(14) -0.0066(17)
C16 0.058(2) 0.048(2) 0.0383(18) 0.0040(15) -0.0054(16) 0.0164(17)
C21 0.0262(13) 0.0253(13) 0.0317(14) 0.0008(11) 0.0036(11) -0.0001(10)
C22 0.0275(13) 0.0231(12) 0.0286(13) 0.0029(10) 0.0017(11) 0.0013(10)
C23 0.0385(16) 0.0250(13) 0.0322(15) -0.0047(11) -0.0042(12) -0.0023(12)
C24 0.078(3) 0.084(4) 0.045(2) -0.012(2) 0.001(2) -0.015(3)
C25 0.044(2) 0.062(3) 0.067(3) -0.009(2) -0.0072(19) -0.0090(19)
C26 0.109(4) 0.031(2) 0.102(4) -0.015(2) -0.041(4) 0.017(2)
C31 0.0209(11) 0.0203(11) 0.0260(12) 0.0028(9) 0.0050(10) 0.0008(9)
C32 0.0209(12) 0.0251(12) 0.0304(14) 0.0056(10) 0.0041(10) 0.0019(10)
C33 0.0237(13) 0.0297(14) 0.0357(15) 0.0083(11) 0.0018(11) 0.0070(10)
C34 0.056(2) 0.0450(19) 0.056(2) 0.0123(17) 0.0167(18) 0.0277(17)
C35 0.047(2) 0.051(2) 0.047(2) 0.0160(17) -0.0103(17) 0.0010(16)
C36 0.0331(15) 0.0270(14) 0.054(2) 0.0173(13) 0.0066(14) 0.0057(12)
Ga1 0.01880(15) 0.01860(15) 0.02813(16) 0.00279(11) 0.00307(11) 0.00040(10)
C01 0.0279(14) 0.0279(14) 0.0479(18) -0.0096(13) 0.0039(13) -0.0054(11)
C011 0.056(2) 0.0289(16) 0.078(3) -0.0102(17) 0.015(2) 0.0042(15)
C012 0.049(2) 0.055(2) 0.0377(18) -0.0157(16) 0.0013(16) -0.0090(17)
C013 0.0334(18) 0.057(2) 0.070(3) -0.020(2) 0.0001(18) -0.0157(16)
C02 0.0321(15) 0.0330(15) 0.0356(15) 0.0103(12) 0.0109(12) 0.0042(12)
C021 0.0321(16) 0.052(2) 0.051(2) 0.0148(16) 0.0187(15) 0.0055(14)
C022 0.048(2) 0.053(2) 0.0327(17) 0.0038(15) 0.0111(15) 0.0069(16)
C023 0.048(2) 0.0400(18) 0.056(2) 0.0250(16) 0.0154(17) 0.0070(15)
N1 0.0188(10) 0.0202(10) 0.0286(11) 0.0003(8) -0.0003(8) 0.0004(8)
C41 0.0211(12) 0.0268(13) 0.0456(17) 0.0006(12) 0.0060(12) 0.0055(10)
C42 0.0206(14) 0.050(2) 0.067(2) 0.0042(17) 0.0100(15) 0.0055(13)
C51 0.0308(14) 0.0275(13) 0.0307(14) 0.0018(11) -0.0069(11) -0.0002(11)
C52 0.0424(18) 0.0384(17) 0.0405(18) 0.0083(14) -0.0100(14) 0.0048(14)

loop_
_atom_type_symbol
_atom_type_description
_atom_type_scat_dispersion_real
_atom_type_scat_dispersion_imag
_atom_type_scat_source
C C 0.0033 0.0016 'International Tables Vol C Tables 4.2.6.8 and 6.1.1.4'
H H 0.0000 0.0000 'International Tables Vol C Tables 4.2.6.8 and 6.1.1.4'
N N 0.0061 0.0033 'International Tables Vol C Tables 4.2.6.8 and 6.1.1.4'
F F 0.0171 0.0103 'International Tables Vol C Tables 4.2.6.8 and 6.1.1.4'
Ga Ga 0.2307 1.6083 'International Tables Vol C Tables 4.2.6.8 and 6.1.1.4'
Ge Ge 0.1547 1.8001 'International Tables Vol C Tables 4.2.6.8 and 6.1.1.4'

loop_
_geom_angle_atom_site_label_1
_geom_angle_atom_site_label_2
_geom_angle_atom_site_label_3
_geom_angle
_geom_angle_site_symmetry_1
_geom_angle_site_symmetry_3
C21 Ge1 C11 109.04(13) . .
C21 Ge1 C31 122.06(12) . .
C11 Ge1 C31 116.85(12) . .
C21 Ge1 N1 106.84(11) . .
C11 Ge1 N1 107.12(12) . .
C31 Ge1 N1 91.87(11) . .
C21 Ge1 Ga1 134.29(9) . .
C11 Ge1 Ga1 115.24(9) . .
C31 Ge1 Ga1 43.00(8) . .
N1 Ge1 Ga1 49.85(7) . .
C12 C11 Ge1 172.1(3) . .
C11 C12 C13 178.2(3) . .
C12 C13 C15 110.3(3) . .
C12 C13 C14 109.1(3) . .
C15 C13 C14 111.1(3) . .
C12 C13 C16 108.7(3) . .
C15 C13 C16 108.2(3) . .
C14 C13 C16 109.4(3) . .
C13 C14 H14A 109.5 . .
C13 C14 H14B 109.5 . .
H14A C14 H14B 109.5 . .
C13 C14 H14C 109.5 . .
H14A C14 H14C 109.5 . .
H14B C14 H14C 109.5 . .
C13 C15 H15A 109.5 . .
C13 C15 H15B 109.5 . .
H15A C15 H15B 109.5 . .
C13 C15 H15C 109.5 . .
H15A C15 H15C 109.5 . .
H15B C15 H15C 109.5 . .
C13 C16 H16A 109.5 . .
C13 C16 H16B 109.5 . .
H16A C16 H16B 109.5 . .
C13 C16 H16C 109.5 . .
H16A C16 H16C 109.5 . .
H16B C16 H16C 109.5 . .
C22 C21 Ge1 176.1(3) . .
C21 C22 C23 177.4(3) . .
C22 C23 C26 110.5(3) . .
C22 C23 C24 108.1(3) . .
C26 C23 C24 112.9(4) . .
C22 C23 C25 108.8(3) . .
C26 C23 C25 108.6(4) . .
C24 C23 C25 107.8(4) . .
C23 C24 H24A 109.5 . .
C23 C24 H24B 109.5 . .
H24A C24 H24B 109.5 . .
C23 C24 H24C 109.5 . .
H24A C24 H24C 109.5 . .
H24B C24 H24C 109.5 . .
C23 C25 H25A 109.5 . .
C23 C25 H25B 109.5 . .
H25A C25 H25B 109.5 . .
C23 C25 H25C 109.5 . .
H25A C25 H25C 109.5 . .
H25B C25 H25C 109.5 . .
C23 C26 H26A 109.5 . .
C23 C26 H26B 109.5 . .
H26A C26 H26B 109.5 . .
C23 C26 H26C 109.5 . .
H26A C26 H26C 109.5 . .
H26B C26 H26C 109.5 . .
C32 C31 Ge1 132.4(2) . .
C32 C31 Ga1 130.2(2) . .
Ge1 C31 Ga1 96.57(12) . .
C31 C32 C33 132.6(3) . .
C31 C32 H32 113.7 . .
C33 C32 H32 113.7 . .
C32 C33 C36 113.4(2) . .
C32 C33 C34 108.7(3) . .
C36 C33 C34 109.7(3) . .
C32 C33 C35 107.2(3) . .
C36 C33 C35 109.5(3) . .
C34 C33 C35 108.2(3) . .
C33 C34 H34A 109.5 . .
C33 C34 H34B 109.5 . .
H34A C34 H34B 109.5 . .
C33 C34 H34C 109.5 . .
H34A C34 H34C 109.5 . .
H34B C34 H34C 109.5 . .
C33 C35 H35A 109.5 . .
C33 C35 H35B 109.5 . .
H35A C35 H35B 109.5 . .
C33 C35 H35C 109.5 . .
H35A C35 H35C 109.5 . .
H35B C35 H35C 109.5 . .
C33 C36 H36A 109.5 . .
C33 C36 H36B 109.5 . .
H36A C36 H36B 109.5 . .
C33 C36 H36C 109.5 . .
H36A C36 H36C 109.5 . .
H36B C36 H36C 109.5 . .
C31 Ga1 C01 111.75(13) . .
C31 Ga1 C02 115.09(12) . .
C01 Ga1 C02 117.70(14) . .
C31 Ga1 N1 81.02(10) . .
C01 Ga1 N1 108.20(11) . .
C02 Ga1 N1 117.47(11) . .
C31 Ga1 Ge1 40.43(7) . .
C01 Ga1 Ge1 110.38(10) . .
C02 Ga1 Ge1 131.92(10) . .
N1 Ga1 Ge1 41.41(6) . .
C011 C01 C012 109.1(3) . .
C011 C01 C013 107.9(3) . .
C012 C01 C013 106.9(3) . .
C011 C01 Ga1 113.2(3) . .
C012 C01 Ga1 112.4(2) . .
C013 C01 Ga1 107.0(2) . .
C01 C011 H01A 109.5 . .
C01 C011 H01B 109.5 . .
H01A C011 H01B 109.5 . .
C01 C011 H01C 109.5 . .
H01A C011 H01C 109.5 . .
H01B C011 H01C 109.5 . .
C01 C012 H01D 109.5 . .
C01 C012 H01E 109.5 . .
H01D C012 H01E 109.5 . .
C01 C012 H01F 109.5 . .
H01D C012 H01F 109.5 . .
H01E C012 H01F 109.5 . .
C01 C013 H01G 109.5 . .
C01 C013 H01H 109.5 . .
H01G C013 H01H 109.5 . .
C01 C013 H01I 109.5 . .
H01G C013 H01I 109.5 . .
H01H C013 H01I 109.5 . .
C022 C02 C023 109.0(3) . .
C022 C02 C021 106.5(3) . .
C023 C02 C021 108.6(3) . .
C022 C02 Ga1 114.7(2) . .
C023 C02 Ga1 114.0(2) . .
C021 C02 Ga1 103.5(2) . .
C02 C021 H02A 109.5 . .
C02 C021 H02B 109.5 . .
H02A C021 H02B 109.5 . .
C02 C021 H02C 109.5 . .
H02A C021 H02C 109.5 . .
H02B C021 H02C 109.5 . .
C02 C022 H02D 109.5 . .
C02 C022 H02E 109.5 . .
H02D C022 H02E 109.5 . .
C02 C022 H02F 109.5 . .
H02D C022 H02F 109.5 . .
H02E C022 H02F 109.5 . .
C02 C023 H02G 109.5 . .
C02 C023 H02H 109.5 . .
H02G C023 H02H 109.5 . .
C02 C023 H02I 109.5 . .
H02G C023 H02I 109.5 . .
H02H C023 H02I 109.5 . .
C41 N1 C51 111.5(2) . .
C41 N1 Ge1 114.51(18) . .
C51 N1 Ge1 110.53(17) . .
C41 N1 Ga1 117.87(16) . .
C51 N1 Ga1 111.81(18) . .
Ge1 N1 Ga1 88.74(9) . .
N1 C41 C42 115.1(3) . .
N1 C41 H41A 108.5 . .
C42 C41 H41A 108.5 . .
N1 C41 H41B 108.5 . .
C42 C41 H41B 108.5 . .
H41A C41 H41B 107.5 . .
C41 C42 H42A 109.5 . .
C41 C42 H42B 109.5 . .
H42A C42 H42B 109.5 . .
C41 C42 H42C 109.5 . .
H42A C42 H42C 109.5 . .
H42B C42 H42C 109.5 . .
N1 C51 C52 113.1(3) . .
N1 C51 H51A 109.0 . .
C52 C51 H51A 109.0 . .
N1 C51 H51B 109.0 . .
C52 C51 H51B 109.0 . .
H51A C51 H51B 107.8 . .
C51 C52 H52A 109.5 . .
C51 C52 H52B 109.5 . .
H52A C52 H52B 109.5 . .
C51 C52 H52C 109.5 . .
H52A C52 H52C 109.5 . .
H52B C52 H52C 109.5 . .
C5 C1 C4 134.0(12) 2_566 2_566
C5 C1 F1 86.7(8) 2_566 .
C4 C1 F1 48.0(8) 2_566 .
C5 C1 C2 24.3(7) 2_566 .
C4 C1 C2 158.2(10) 2_566 .
F1 C1 C2 110.6(5) . .
C5 C1 C6 143.9(7) 2_566 .
C4 C1 C6 81.6(10) 2_566 .
F1 C1 C6 129.3(5) . .
C2 C1 C6 120.0 . .
C5 C1 C6 58.1(5) 2_566 2_566
C4 C1 C6 166.6(12) 2_566 2_566
F1 C1 C6 144.7(6) . 2_566
C2 C1 C6 34.1(3) . 2_566
C6 C1 C6 85.9(3) . 2_566
C5 C1 C3 170.2(11) 2_566 2_566
C4 C1 C3 54.0(7) 2_566 2_566
F1 C1 C3 101.9(5) . 2_566
C2 C1 C3 147.5(5) . 2_566
C6 C1 C3 27.5(5) . 2_566
C6 C1 C3 113.3(5) 2_566 2_566
C5 C1 F5 30.5(6) 2_566 2_566
C4 C1 F5 103.7(10) 2_566 2_566
F1 C1 F5 56.3(5) . 2_566
C2 C1 F5 54.6(4) . 2_566
C6 C1 F5 173.8(4) . 2_566
C6 C1 F5 88.5(4) 2_566 2_566
C3 C1 F5 157.6(5) 2_566 2_566
C5 C2 C6 108.7(9) 2_566 2_566
C5 C2 F2 104.4(7) 2_566 .
C6 C2 F2 146.9(8) 2_566 .
C5 C2 C1 21.8(6) 2_566 .
C6 C2 C1 87.4(4) 2_566 .
F2 C2 C1 125.5(5) . .
C5 C2 C3 141.4(6) 2_566 .
C6 C2 C3 32.7(4) 2_566 .
F2 C2 C3 114.2(5) . .
C1 C2 C3 120.0 . .
C5 C2 F6 167.1(14) 2_566 2_566
C6 C2 F6 64.3(6) 2_566 2_566
F2 C2 F6 83.3(7) . 2_566
C1 C2 F6 150.8(6) . 2_566
C3 C2 F6 32.7(6) . 2_566
C5 C2 F5 56.8(6) 2_566 2_566
C6 C2 F5 164.5(8) 2_566 2_566
F2 C2 F5 48.0(4) . 2_566
C1 C2 F5 78.5(5) . 2_566
C3 C2 F5 161.2(5) . 2_566
F6 C2 F5 128.5(7) 2_566 2_566
F6 C3 C6 112.3(13) 2_566 2_566
F6 C3 F3 54.5(11) 2_566 .
C6 C3 F3 165.8(11) 2_566 .
F6 C3 C2 76.0(10) 2_566 .
C6 C3 C2 38.5(6) 2_566 .
F3 C3 C2 127.2(6) . .
F6 C3 C4 158.9(14) 2_566 .
C6 C3 C4 81.6(6) 2_566 .
F3 C3 C4 112.6(6) . .
C2 C3 C4 120.0 . .
F6 C3 C1 160.2(16) 2_566 2_566
C6 C3 C1 54.0(6) 2_566 2_566
F3 C3 C1 140.1(7) . 2_566
C2 C3 C1 92.5(3) . 2_566
C4 C3 C1 27.5(3) . 2_566
C1 C4 F1 95.7(8) 2_566 2_566
C1 C4 C3 98.4(6) 2_566 .
F1 C4 C3 165.1(7) 2_566 .
C1 C4 C5 21.8(6) 2_566 .
F1 C4 C5 74.4(7) 2_566 .
C3 C4 C5 120.0 . .
C1 C4 C6 66.8(5) 2_566 2_566
F1 C4 C6 161.9(8) 2_566 2_566
C3 C4 C6 31.6(3) . 2_566
C5 C4 C6 88.4(3) . 2_566
C1 C4 H4A 142.6 2_566 .
F1 C4 H4A 46.9 2_566 .
C3 C4 H4A 118.8 . .
C5 C4 H4A 121.2 . .
C6 C4 H4A 150.4 2_566 .
C1 C5 C2 134.0(12) 2_566 2_566
C1 C5 F5 133.3(10) 2_566 .
C2 C5 F5 92.5(7) 2_566 .
C1 C5 C6 96.0(6) 2_566 .
C2 C5 C6 38.5(7) 2_566 .
F5 C5 C6 130.7(6) . .
C1 C5 C4 24.3(6) 2_566 .
C2 C5 C4 158.2(7) 2_566 .
F5 C5 C4 109.2(6) . .
C6 C5 C4 120.0 . .
C1 C5 F1 64.3(7) 2_566 2_566
C2 C5 F1 160.3(9) 2_566 2_566
F5 C5 F1 69.0(6) . 2_566
C6 C5 F1 160.2(4) . 2_566
C4 C5 F1 40.5(4) . 2_566
C1 C5 F2 170.8(12) 2_566 2_566
C2 C5 F2 48.1(5) 2_566 2_566
F5 C5 F2 44.8(4) . 2_566
C6 C5 F2 86.6(4) . 2_566
C4 C5 F2 152.9(4) . 2_566
F1 C5 F2 112.6(5) 2_566 2_566
C1 C5 C6 24.0(5) 2_566 2_566
C2 C5 C6 110.4(7) 2_566 2_566
F5 C5 C6 157.2(6) . 2_566
C6 C5 C6 72.0(2) . 2_566
C4 C5 C6 48.0(2) . 2_566
F1 C5 C6 88.3(4) 2_566 2_566
F2 C5 C6 157.7(5) 2_566 2_566
C3 C6 C2 108.7(9) 2_566 2_566
C3 C6 F6 33.8(11) 2_566 .
C2 C6 F6 76.9(8) 2_566 .
C3 C6 C5 141.5(11) 2_566 .
C2 C6 C5 32.7(7) 2_566 .
F6 C6 C5 109.0(7) . .
C3 C6 C1 98.4(11) 2_566 .
C2 C6 C1 152.5(7) 2_566 .
F6 C6 C1 130.5(7) . .
C5 C6 C1 120.0 . .
C3 C6 C4 66.8(8) 2_566 2_566
C2 C6 C4 173.9(13) 2_566 2_566
F6 C6 C4 99.4(7) . 2_566
C5 C6 C4 151.6(4) . 2_566
C1 C6 C4 31.6(4) . 2_566
C3 C6 C1 166.6(14) 2_566 2_566
C2 C6 C1 58.5(7) 2_566 2_566
F6 C6 C1 134.9(8) . 2_566
C5 C6 C1 25.9(3) . 2_566
C1 C6 C1 94.1(3) . 2_566
C4 C6 C1 125.6(6) 2_566 2_566
C3 C6 C5 110.4(10) 2_566 2_566
C2 C6 C5 140.4(7) 2_566 2_566
F6 C6 C5 142.6(7) . 2_566
C5 C6 C5 108.0(3) . 2_566
C1 C6 C5 12.1(3) . 2_566
C4 C6 C5 43.6(3) 2_566 2_566
C1 C6 C5 82.0(4) 2_566 2_566
C4 F1 C1 36.4(5) 2_566 .
C4 F1 C5 65.1(5) 2_566 2_566
C1 F1 C5 29.0(4) . 2_566
C4 F1 F5 115.0(8) 2_566 2_566
C1 F1 F5 79.2(6) . 2_566
C5 F1 F5 50.2(4) 2_566 2_566
F5 F2 C2 78.3(6) 2_566 .
F5 F2 C5 51.0(4) 2_566 2_566
C2 F2 C5 27.6(4) . 2_566
F6 F3 C3 39.4(8) 2_566 .
F2 F5 C5 84.1(6) 2_566 .
F2 F5 C2 53.7(5) 2_566 2_566
C5 F5 C2 30.8(5) . 2_566
F2 F5 F1 142.5(8) 2_566 2_566
C5 F5 F1 60.8(5) . 2_566
C2 F5 F1 91.4(5) 2_566 2_566
F2 F5 C1 100.0(6) 2_566 2_566
C5 F5 C1 16.2(3) . 2_566
C2 F5 C1 47.0(3) 2_566 2_566
F1 F5 C1 44.6(3) 2_566 2_566
C3 F6 F3 86.2(15) 2_566 2_566
C3 F6 C6 33.9(8) 2_566 .
F3 F6 C6 119.8(13) 2_566 .
C3 F6 C2 71.3(9) 2_566 2_566
F3 F6 C2 150.6(18) 2_566 2_566
C6 F6 C2 38.7(5) . 2_566

loop_
_geom_bond_atom_site_label_1
_geom_bond_atom_site_label_2
_geom_bond_distance
_geom_bond_site_symmetry_2
Ge1 C21 1.897(3) .
Ge1 C11 1.897(3) .
Ge1 C31 1.917(3) .
Ge1 N1 1.943(2) .
Ge1 Ga1 2.9372(10) .
C11 C12 1.195(4) .
C12 C13 1.472(4) .
C13 C15 1.528(4) .
C13 C14 1.532(4) .
C13 C16 1.540(5) .
C14 H14A 0.9599 .
C14 H14B 0.9599 .
C14 H14C 0.9599 .
C15 H15A 0.9599 .
C15 H15B 0.9599 .
C15 H15C 0.9599 .
C16 H16A 0.9599 .
C16 H16B 0.9599 .
C16 H16C 0.9599 .
C21 C22 1.195(4) .
C22 C23 1.475(4) .
C23 C26 1.491(5) .
C23 C24 1.519(6) .
C23 C25 1.556(6) .
C24 H24A 0.9599 .
C24 H24B 0.9599 .
C24 H24C 0.9599 .
C25 H25A 0.9599 .
C25 H25B 0.9599 .
C25 H25C 0.9599 .
C26 H26A 0.9599 .
C26 H26B 0.9599 .
C26 H26C 0.9599 .
C31 C32 1.334(4) .
C31 Ga1 2.016(3) .
C32 C33 1.517(4) .
C32 H32 0.9600 .
C33 C36 1.518(4) .
C33 C34 1.529(5) .
C33 C35 1.529(5) .
C34 H34A 0.9599 .
C34 H34B 0.9599 .
C34 H34C 0.9599 .
C35 H35A 0.9599 .
C35 H35B 0.9599 .
C35 H35C 0.9599 .
C36 H36A 0.9599 .
C36 H36B 0.9599 .
C36 H36C 0.9599 .
Ga1 C01 2.027(3) .
Ga1 C02 2.030(3) .
Ga1 N1 2.246(2) .
C01 C011 1.519(5) .
C01 C012 1.528(5) .
C01 C013 1.532(5) .
C011 H01A 0.9599 .
C011 H01B 0.9599 .
C011 H01C 0.9599 .
C012 H01D 0.9599 .
C012 H01E 0.9599 .
C012 H01F 0.9599 .
C013 H01G 0.9599 .
C013 H01H 0.9599 .
C013 H01I 0.9599 .
C02 C022 1.526(5) .
C02 C023 1.530(4) .
C02 C021 1.543(5) .
C021 H02A 0.9599 .
C021 H02B 0.9599 .
C021 H02C 0.9599 .
C022 H02D 0.9599 .
C022 H02E 0.9599 .
C022 H02F 0.9599 .
C023 H02G 0.9599 .
C023 H02H 0.9599 .
C023 H02I 0.9599 .
N1 C41 1.489(4) .
N1 C51 1.492(4) .
C41 C42 1.521(4) .
C41 H41A 0.9600 .
C41 H41B 0.9600 .
C42 H42A 0.9599 .
C42 H42B 0.9599 .
C42 H42C 0.9599 .
C51 C52 1.520(4) .
C51 H51A 0.9600 .
C51 H51B 0.9600 .
C52 H52A 0.9599 .
C52 H52B 0.9599 .
C52 H52C 0.9599 .
C1 C5 0.716(11) 2_566
C1 C4 0.793(8) 2_566
C1 F1 1.332(7) .
C1 C2 1.3900 .
C1 C6 1.3900 .
C1 C6 1.629(8) 2_566
C1 C3 1.699(11) 2_566
C1 F5 1.864(10) 2_566
C2 C5 0.793(11) 2_566
C2 C6 0.915(9) 2_566
C2 F2 1.275(6) .
C2 C3 1.3900 .
C2 F6 1.424(13) 2_566
C2 F5 1.550(10) 2_566
C3 F6 0.793(13) 2_566
C3 C6 0.793(7) 2_566
C3 F3 1.248(8) .
C3 C4 1.3900 .
C3 C1 1.699(7) 2_566
C4 C1 0.793(7) 2_566
C4 F1 0.994(10) 2_566
C4 C5 1.3900 .
C4 C6 1.496(9) 2_566
C4 H4A 0.9642 .
C5 C1 0.716(7) 2_566
C5 C2 0.793(13) 2_566
C5 F5 1.298(7) .
C5 C6 1.3900 .
C5 F1 1.475(11) 2_566
C5 F2 1.660(8) 2_566
C5 C6 2.013(8) 2_566
C6 C3 0.793(8) 2_566
C6 C2 0.915(12) 2_566
C6 F6 1.318(8) .
C6 C4 1.496(12) 2_566
C6 C1 1.629(7) 2_566
C6 C5 2.013(10) 2_566
F1 C4 0.994(12) 2_566
F1 C5 1.475(10) 2_566
F1 F5 1.578(13) 2_566
F2 F5 1.176(10) 2_566
F2 C5 1.660(9) 2_566
F3 F6 1.018(15) 2_566
F5 F2 1.176(10) 2_566
F5 C2 1.550(11) 2_566
F5 F1 1.578(12) 2_566
F5 C1 1.864(10) 2_566
F6 C3 0.793(14) 2_566
F6 F3 1.018(15) 2_566
F6 C2 1.424(14) 2_566

loop_
_geom_torsion_atom_site_label_1
_geom_torsion_atom_site_label_2
_geom_torsion_atom_site_label_3
_geom_torsion_atom_site_label_4
_geom_torsion
_geom_torsion_site_symmetry_1
_geom_torsion_site_symmetry_4
C21 Ge1 C11 C12 -127.3(19) . .
C31 Ge1 C11 C12 16(2) . .
N1 Ge1 C11 C12 117.4(19) . .
Ga1 Ge1 C11 C12 64.3(19) . .
Ge1 C11 C12 C13 -8(11) . .
C11 C12 C13 C15 168(9) . .
C11 C12 C13 C14 -70(10) . .
C11 C12 C13 C16 49(10) . .
C11 Ge1 C21 C22 -155(4) . .
C31 Ge1 C21 C22 64(4) . .
N1 Ge1 C21 C22 -39(4) . .
Ga1 Ge1 C21 C22 11(4) . .
Ge1 C21 C22 C23 3(10) . .
C21 C22 C23 C26 -136(7) . .
C21 C22 C23 C24 -12(7) . .
C21 C22 C23 C25 105(7) . .
C21 Ge1 C31 C32 67.6(3) . .
C11 Ge1 C31 C32 -70.9(3) . .
N1 Ge1 C31 C32 178.8(3) . .
Ga1 Ge1 C31 C32 -170.0(4) . .
C21 Ge1 C31 Ga1 -122.45(13) . .
C11 Ge1 C31 Ga1 99.08(14) . .
N1 Ge1 C31 Ga1 -11.20(11) . .
Ge1 C31 C32 C33 -0.9(5) . .
Ga1 C31 C32 C33 -167.8(2) . .
C31 C32 C33 C36 1.9(5) . .
C31 C32 C33 C34 -120.4(4) . .
C31 C32 C33 C35 122.9(4) . .
C32 C31 Ga1 C01 74.0(3) . .
Ge1 C31 Ga1 C01 -96.32(14) . .
C32 C31 Ga1 C02 -63.7(3) . .
Ge1 C31 Ga1 C02 126.01(13) . .
C32 C31 Ga1 N1 -179.9(3) . .
Ge1 C31 Ga1 N1 9.79(10) . .
C32 C31 Ga1 Ge1 170.3(3) . .
C21 Ge1 Ga1 C31 92.36(17) . .
C11 Ge1 Ga1 C31 -103.10(16) . .
N1 Ge1 Ga1 C31 165.29(15) . .
C21 Ge1 Ga1 C01 -167.66(16) . .
C11 Ge1 Ga1 C01 -3.12(14) . .
C31 Ge1 Ga1 C01 99.98(16) . .
N1 Ge1 Ga1 C01 -94.73(14) . .
C21 Ge1 Ga1 C02 12.44(18) . .
C11 Ge1 Ga1 C02 176.98(15) . .
C31 Ge1 Ga1 C02 -79.92(17) . .
N1 Ge1 Ga1 C02 85.37(15) . .
C21 Ge1 Ga1 N1 -72.93(16) . .
C11 Ge1 Ga1 N1 91.61(14) . .
C31 Ge1 Ga1 N1 -165.29(15) . .
C31 Ga1 C01 C011 153.1(2) . .
C02 Ga1 C01 C011 -70.4(3) . .
N1 Ga1 C01 C011 65.7(3) . .
Ge1 Ga1 C01 C011 109.7(3) . .
C31 Ga1 C01 C012 28.9(3) . .
C02 Ga1 C01 C012 165.4(2) . .
N1 Ga1 C01 C012 -58.5(3) . .
Ge1 Ga1 C01 C012 -14.5(3) . .
C31 Ga1 C01 C013 -88.2(3) . .
C02 Ga1 C01 C013 48.3(3) . .
N1 Ga1 C01 C013 -175.6(3) . .
Ge1 Ga1 C01 C013 -131.6(3) . .
C31 Ga1 C02 C022 -56.7(3) . .
C01 Ga1 C02 C022 168.3(2) . .
N1 Ga1 C02 C022 36.1(3) . .
Ge1 Ga1 C02 C022 -11.9(3) . .
C31 Ga1 C02 C023 176.7(2) . .
C01 Ga1 C02 C023 41.6(3) . .
N1 Ga1 C02 C023 -90.5(3) . .
Ge1 Ga1 C02 C023 -138.5(2) . .
C31 Ga1 C02 C021 58.9(2) . .
C01 Ga1 C02 C021 -76.2(3) . .
N1 Ga1 C02 C021 151.7(2) . .
Ge1 Ga1 C02 C021 103.7(2) . .
C21 Ge1 N1 C41 -105.4(2) . .
C11 Ge1 N1 C41 11.4(2) . .
C31 Ge1 N1 C41 130.23(19) . .
Ga1 Ge1 N1 C41 120.3(2) . .
C21 Ge1 N1 C51 21.5(2) . .
C11 Ge1 N1 C51 138.24(19) . .
C31 Ge1 N1 C51 -102.9(2) . .
Ga1 Ge1 N1 C51 -112.9(2) . .
C21 Ge1 N1 Ga1 134.37(11) . .
C11 Ge1 N1 Ga1 -108.90(11) . .
C31 Ge1 N1 Ga1 9.98(10) . .
C31 Ga1 N1 C41 -126.8(2) . .
C01 Ga1 N1 C41 -16.8(2) . .
C02 Ga1 N1 C41 119.5(2) . .
Ge1 Ga1 N1 C41 -117.2(2) . .
C31 Ga1 N1 C51 102.06(19) . .
C01 Ga1 N1 C51 -147.89(19) . .
C02 Ga1 N1 C51 -11.6(2) . .
Ge1 Ga1 N1 C51 111.7(2) . .
C31 Ga1 N1 Ge1 -9.60(10) . .
C01 Ga1 N1 Ge1 100.46(13) . .
C02 Ga1 N1 Ge1 -123.29(12) . .
C51 N1 C41 C42 -56.0(3) . .
Ge1 N1 C41 C42 70.4(3) . .
Ga1 N1 C41 C42 172.7(2) . .
C41 N1 C51 C52 -55.2(3) . .
Ge1 N1 C51 C52 176.2(2) . .
Ga1 N1 C51 C52 79.1(3) . .
C4 C1 C2 C5 0(3) 2_566 2_566
F1 C1 C2 C5 -10(2) . 2_566
C6 C1 C2 C5 172(3) . 2_566
C6 C1 C2 C5 169(3) 2_566 2_566
C3 C1 C2 C5 169(4) 2_566 2_566
F5 C1 C2 C5 -5(2) 2_566 2_566
C5 C1 C2 C6 -169(3) 2_566 2_566
C4 C1 C2 C6 -169(4) 2_566 2_566
F1 C1 C2 C6 -178.5(11) . 2_566
C6 C1 C2 C6 2.7(7) . 2_566
C3 C1 C2 C6 0.0(16) 2_566 2_566
F5 C1 C2 C6 -173.6(10) 2_566 2_566
C5 C1 C2 F2 15(2) 2_566 .
C4 C1 C2 F2 15(4) 2_566 .
F1 C1 C2 F2 5.1(9) . .
C6 C1 C2 F2 -173.7(7) . .
C6 C1 C2 F2 -176.4(12) 2_566 .
C3 C1 C2 F2 -176.4(15) 2_566 .
F5 C1 C2 F2 10.0(7) 2_566 .
C5 C1 C2 C3 -172(3) 2_566 .
C4 C1 C2 C3 -172(4) 2_566 .
F1 C1 C2 C3 178.9(8) . .
C6 C1 C2 C3 0.0 . .
C6 C1 C2 C3 -2.7(7) 2_566 .
C3 C1 C2 C3 -2.7(14) 2_566 .
F5 C1 C2 C3 -176.3(5) 2_566 .
C5 C1 C2 F6 -155(3) 2_566 2_566
C4 C1 C2 F6 -155(4) 2_566 2_566
F1 C1 C2 F6 -165(2) . 2_566
C6 C1 C2 F6 16.6(19) . 2_566
C6 C1 C2 F6 13.9(17) 2_566 2_566
C3 C1 C2 F6 14(3) 2_566 2_566
F5 C1 C2 F6 -160(2) 2_566 2_566
C5 C1 C2 F5 5(2) 2_566 2_566
C4 C1 C2 F5 5(4) 2_566 2_566
F1 C1 C2 F5 -4.8(7) . 2_566
C6 C1 C2 F5 176.3(5) . 2_566
C6 C1 C2 F5 173.6(10) 2_566 2_566
C3 C1 C2 F5 173.6(16) 2_566 2_566
C5 C2 C3 F6 160(3) 2_566 2_566
C6 C2 C3 F6 160(3) 2_566 2_566
F2 C2 C3 F6 -20.5(17) . 2_566
C1 C2 C3 F6 165.1(18) . 2_566
F5 C2 C3 F6 -4(2) 2_566 2_566
C5 C2 C3 C6 0.0(14) 2_566 2_566
F2 C2 C3 C6 179.4(17) . 2_566
C1 C2 C3 C6 5.0(13) . 2_566
F6 C2 C3 C6 -160(3) 2_566 2_566
F5 C2 C3 C6 -164(2) 2_566 2_566
C5 C2 C3 F3 179.7(19) 2_566 .
C6 C2 C3 F3 180(2) 2_566 .
F2 C2 C3 F3 -0.9(10) . .
C1 C2 C3 F3 -175.3(11) . .
F6 C2 C3 F3 19.6(18) 2_566 .
F5 C2 C3 F3 16.0(19) 2_566 .
C5 C2 C3 C4 -5.0(16) 2_566 .
C6 C2 C3 C4 -5.0(13) 2_566 .
F2 C2 C3 C4 174.4(6) . .
C1 C2 C3 C4 0.0 . .
F6 C2 C3 C4 -165.1(18) 2_566 .
F5 C2 C3 C4 -168.7(17) 2_566 .
C5 C2 C3 C1 -3.5(13) 2_566 2_566
C6 C2 C3 C1 -3.5(11) 2_566 2_566
F2 C2 C3 C1 175.8(8) . 2_566
C1 C2 C3 C1 1.4(4) . 2_566
F6 C2 C3 C1 -163.6(19) 2_566 2_566
F5 C2 C3 C1 -167.3(18) 2_566 2_566
F6 C3 C4 C1 -133(4) 2_566 2_566
C6 C3 C4 C1 0.0(7) 2_566 2_566
F3 C3 C4 C1 179.1(12) . 2_566
C2 C3 C4 C1 3.1(8) . 2_566
F6 C3 C4 F1 29(5) 2_566 2_566
C6 C3 C4 F1 161(4) 2_566 2_566
F3 C3 C4 F1 -19(3) . 2_566
C2 C3 C4 F1 165(4) . 2_566
C1 C3 C4 F1 161(4) 2_566 2_566
F6 C3 C4 C5 -136(4) 2_566 .
C6 C3 C4 C5 -3.1(8) 2_566 .
F3 C3 C4 C5 175.9(9) . .
C2 C3 C4 C5 0.0 . .
C1 C3 C4 C5 -3.1(8) 2_566 .
F6 C3 C4 C6 -133(5) 2_566 2_566
F3 C3 C4 C6 179.1(15) . 2_566
C2 C3 C4 C6 3.1(8) . 2_566
C1 C3 C4 C6 0.0(7) 2_566 2_566
F1 C4 C5 C1 -168(3) 2_566 2_566
C3 C4 C5 C1 8(2) . 2_566
C6 C4 C5 C1 6.7(19) 2_566 2_566
C1 C4 C5 C2 0(2) 2_566 2_566
F1 C4 C5 C2 -168(4) 2_566 2_566
C3 C4 C5 C2 8(4) . 2_566
C6 C4 C5 C2 7(4) 2_566 2_566
C1 C4 C5 F5 174(2) 2_566 .
F1 C4 C5 F5 6.6(9) 2_566 .
C3 C4 C5 F5 -177.5(7) . .
C6 C4 C5 F5 -179.1(9) 2_566 .
C1 C4 C5 C6 -8(2) 2_566 .
F1 C4 C5 C6 -175.9(10) 2_566 .
C3 C4 C5 C6 0.0 . .
C6 C4 C5 C6 -1.6(4) 2_566 .
C1 C4 C5 F1 168(3) 2_566 2_566
C3 C4 C5 F1 175.9(10) . 2_566
C6 C4 C5 F1 174.3(12) 2_566 2_566
C1 C4 C5 F2 160(3) 2_566 2_566
F1 C4 C5 F2 -7.9(12) 2_566 2_566
C3 C4 C5 F2 168.1(11) . 2_566
C6 C4 C5 F2 166.4(12) 2_566 2_566
C1 C4 C5 C6 -6.7(19) 2_566 2_566
F1 C4 C5 C6 -174.3(12) 2_566 2_566
C3 C4 C5 C6 1.6(4) . 2_566
C1 C5 C6 C3 172(3) 2_566 2_566
C2 C5 C6 C3 0.0(14) 2_566 2_566
F5 C5 C6 C3 -8(3) . 2_566
C4 C5 C6 C3 175(3) . 2_566
F1 C5 C6 C3 167(3) 2_566 2_566
F2 C5 C6 C3 0(2) 2_566 2_566
C6 C5 C6 C3 174(3) 2_566 2_566
C1 C5 C6 C2 172(3) 2_566 2_566
F5 C5 C6 C2 -8.2(17) . 2_566
C4 C5 C6 C2 175(2) . 2_566
F1 C5 C6 C2 167(3) 2_566 2_566
F2 C5 C6 C2 0.4(17) 2_566 2_566
C6 C5 C6 C2 174(2) 2_566 2_566
C1 C5 C6 F6 -176.3(17) 2_566 .
C2 C5 C6 F6 12.1(18) 2_566 .
F5 C5 C6 F6 4.0(13) . .
C4 C5 C6 F6 -172.8(12) . .
F1 C5 C6 F6 179(2) 2_566 .
F2 C5 C6 F6 12.6(11) 2_566 .
C6 C5 C6 F6 -174.1(12) 2_566 .
C1 C5 C6 C1 -3.5(9) 2_566 .
C2 C5 C6 C1 -175(2) 2_566 .
F5 C5 C6 C1 176.8(9) . .
C4 C5 C6 C1 0.0 . .
F1 C5 C6 C1 -7.8(19) 2_566 .
F2 C5 C6 C1 -174.6(5) 2_566 .
C6 C5 C6 C1 -1.3(3) 2_566 .
C1 C5 C6 C4 0.0(12) 2_566 2_566
C2 C5 C6 C4 -172(3) 2_566 2_566
F5 C5 C6 C4 -179.7(19) . 2_566
C4 C5 C6 C4 3.5(17) . 2_566
F1 C5 C6 C4 -4(3) 2_566 2_566
F2 C5 C6 C4 -171.1(19) 2_566 2_566
C6 C5 C6 C4 2.2(17) 2_566 2_566
C2 C5 C6 C1 -172(3) 2_566 2_566
F5 C5 C6 C1 -179.7(15) . 2_566
C4 C5 C6 C1 3.5(9) . 2_566
F1 C5 C6 C1 -4.4(18) 2_566 2_566
F2 C5 C6 C1 -171.1(12) 2_566 2_566
C6 C5 C6 C1 2.2(7) 2_566 2_566
C1 C5 C6 C5 -2.2(7) 2_566 2_566
C2 C5 C6 C5 -174(2) 2_566 2_566
F5 C5 C6 C5 178.1(9) . 2_566
C4 C5 C6 C5 1.3(4) . 2_566
F1 C5 C6 C5 -7(2) 2_566 2_566
F2 C5 C6 C5 -173.3(7) 2_566 2_566
C6 C5 C6 C5 0.0(4) 2_566 2_566
C5 C1 C6 C3 -171(3) 2_566 2_566
C4 C1 C6 C3 0.0(7) 2_566 2_566
F1 C1 C6 C3 4.5(14) . 2_566
C2 C1 C6 C3 -176.9(17) . 2_566
C6 C1 C6 C3 -175.4(17) 2_566 2_566
F5 C1 C6 C3 -148(5) 2_566 2_566
C5 C1 C6 C2 0(3) 2_566 2_566
C4 C1 C6 C2 171(4) 2_566 2_566
F1 C1 C6 C2 176(3) . 2_566
C2 C1 C6 C2 -6(2) . 2_566
C6 C1 C6 C2 -4(2) 2_566 2_566
C3 C1 C6 C2 171(4) 2_566 2_566
F5 C1 C6 C2 23(5) 2_566 2_566
C5 C1 C6 F6 177(3) 2_566 .
C4 C1 C6 F6 -12.0(14) 2_566 .
F1 C1 C6 F6 -7.5(15) . .
C2 C1 C6 F6 171.1(15) . .
C6 C1 C6 F6 172.6(15) 2_566 .
C3 C1 C6 F6 -12.0(14) 2_566 .
F5 C1 C6 F6 -160(4) 2_566 .
C5 C1 C6 C5 5.8(18) 2_566 .
C4 C1 C6 C5 176.9(15) 2_566 .
F1 C1 C6 C5 -178.6(9) . .
C2 C1 C6 C5 0.0 . .
C6 C1 C6 C5 1.5(4) 2_566 .
C3 C1 C6 C5 176.9(17) 2_566 .
F5 C1 C6 C5 29(4) 2_566 .
C5 C1 C6 C4 -171(3) 2_566 2_566
F1 C1 C6 C4 4.5(11) . 2_566
C2 C1 C6 C4 -176.9(15) . 2_566
C6 C1 C6 C4 -175.4(16) 2_566 2_566
C3 C1 C6 C4 0.0(7) 2_566 2_566
F5 C1 C6 C4 -148(5) 2_566 2_566
C5 C1 C6 C1 4.3(16) 2_566 2_566
C4 C1 C6 C1 175.4(18) 2_566 2_566
F1 C1 C6 C1 179.9(11) . 2_566
C2 C1 C6 C1 -1.5(4) . 2_566
C6 C1 C6 C1 0.0(3) 2_566 2_566
C3 C1 C6 C1 175(2) 2_566 2_566
F5 C1 C6 C1 27(4) 2_566 2_566
C4 C1 C6 C5 171(3) 2_566 2_566
F1 C1 C6 C5 176(3) . 2_566
C2 C1 C6 C5 -5.8(18) . 2_566
C6 C1 C6 C5 -4.3(17) 2_566 2_566
C3 C1 C6 C5 171(3) 2_566 2_566
F5 C1 C6 C5 23(3) 2_566 2_566
C5 C1 F1 C4 171(2) 2_566 2_566
C2 C1 F1 C4 175.3(18) . 2_566
C6 C1 F1 C4 -6.0(15) . 2_566
C6 C1 F1 C4 174(2) 2_566 2_566
C3 C1 F1 C4 -3.9(9) 2_566 2_566
F5 C1 F1 C4 170.5(17) 2_566 2_566
C4 C1 F1 C5 -171(2) 2_566 2_566
C2 C1 F1 C5 3.9(9) . 2_566
C6 C1 F1 C5 -177.4(15) . 2_566
C6 C1 F1 C5 2.4(7) 2_566 2_566
C3 C1 F1 C5 -175.2(17) 2_566 2_566
F5 C1 F1 C5 -0.8(11) 2_566 2_566
C5 C1 F1 F5 0.8(11) 2_566 2_566
C4 C1 F1 F5 -170.5(17) 2_566 2_566
C2 C1 F1 F5 4.7(7) . 2_566
C6 C1 F1 F5 -176.6(6) . 2_566
C6 C1 F1 F5 3.2(15) 2_566 2_566
C3 C1 F1 F5 -174.4(9) 2_566 2_566
C5 C2 F2 F5 -7.6(12) 2_566 2_566
C6 C2 F2 F5 173.4(19) 2_566 2_566
C1 C2 F2 F5 -13.2(9) . 2_566
C3 C2 F2 F5 172.8(6) . 2_566
F6 C2 F2 F5 161.8(11) 2_566 2_566
C6 C2 F2 C5 -179(3) 2_566 2_566
C1 C2 F2 C5 -5.6(9) . 2_566
C3 C2 F2 C5 -179.6(13) . 2_566
F6 C2 F2 C5 169.4(15) 2_566 2_566
F5 C2 F2 C5 7.6(12) 2_566 2_566
C6 C3 F3 F6 -23(6) 2_566 2_566
C2 C3 F3 F6 -24(2) . 2_566
C4 C3 F3 F6 161(2) . 2_566
C1 C3 F3 F6 161(2) 2_566 2_566
C1 C5 F5 F2 -167.4(17) 2_566 2_566
C2 C5 F5 F2 7.1(13) 2_566 2_566
C6 C5 F5 F2 12.2(10) . 2_566
C4 C5 F5 F2 -170.7(6) . 2_566
F1 C5 F5 F2 -166.1(9) 2_566 2_566
C6 C5 F5 F2 -172.4(18) 2_566 2_566
C1 C5 F5 C2 -175(3) 2_566 2_566
C6 C5 F5 C2 5.1(11) . 2_566
C4 C5 F5 C2 -177.8(15) . 2_566
F1 C5 F5 C2 -173.2(15) 2_566 2_566
F2 C5 F5 C2 -7.1(13) 2_566 2_566
C6 C5 F5 C2 -180(3) 2_566 2_566
C1 C5 F5 F1 -1.3(16) 2_566 2_566
C2 C5 F5 F1 173.2(15) 2_566 2_566
C6 C5 F5 F1 178.3(9) . 2_566
C4 C5 F5 F1 -4.6(6) . 2_566
F2 C5 F5 F1 166.1(9) 2_566 2_566
C6 C5 F5 F1 -6.3(19) 2_566 2_566
C2 C5 F5 C1 175(3) 2_566 2_566
C6 C5 F5 C1 180(2) . 2_566
C4 C5 F5 C1 -3.3(14) . 2_566
F1 C5 F5 C1 1.3(16) 2_566 2_566
F2 C5 F5 C1 167.4(17) 2_566 2_566
C6 C5 F5 C1 -5.0(10) 2_566 2_566
C2 C6 F6 C3 -160(3) 2_566 2_566
C5 C6 F6 C3 -166(2) . 2_566
C1 C6 F6 C3 22(2) . 2_566
C4 C6 F6 C3 15.4(18) 2_566 2_566
C1 C6 F6 C3 -169(3) 2_566 2_566
C5 C6 F6 C3 23(2) 2_566 2_566
C3 C6 F6 F3 7(2) 2_566 2_566
C2 C6 F6 F3 -153(2) 2_566 2_566
C5 C6 F6 F3 -159.6(18) . 2_566
C1 C6 F6 F3 29(3) . 2_566
C4 C6 F6 F3 22(3) 2_566 2_566
C1 C6 F6 F3 -161.9(16) 2_566 2_566
C5 C6 F6 F3 30(3) 2_566 2_566
C3 C6 F6 C2 160(3) 2_566 2_566
C5 C6 F6 C2 -6.7(10) . 2_566
C1 C6 F6 C2 -178.5(16) . 2_566
C4 C6 F6 C2 175.1(17) 2_566 2_566
C1 C6 F6 C2 -9.0(12) 2_566 2_566
C5 C6 F6 C2 -177(2) 2_566 2_566
